data_1542950
loop_
_publ_author_name
'Kelley, Brandon T.'
'Walters, Jennifer C.'
'Wengryniuk, Sarah E.'

_publ_section_title
;
 Access to Diverse Oxygen Heterocycles via Oxidative Rearrangement of
 Benzylic Tertiary Alcohols.
;
_journal_issue 8
_journal_name_full 'Organic letters'
_journal_page_first 1896
_journal_page_last 1899
_journal_paper_doi 10.1021/acs.orglett.6b00672
_journal_volume 18
_journal_year 2016
_chemical_formula_sum 'C22 H22 F6 I N3 O8 S2'
_chemical_formula_weight 761.44
_space_group_crystal_system triclinic
_space_group_IT_number 2
_space_group_name_Hall '-P 1'
_space_group_name_H-M_alt 'P -1'
_symmetry_space_group_name_Hall '-P 1'
_symmetry_space_group_name_H-M 'P -1'
_atom_sites_solution_hydrogens geom
_audit_creation_method SHELXL-2014/7
_cell_angle_alpha 71.6570(10)
_cell_angle_beta 70.4240(10)
_cell_angle_gamma 72.9050(10)
_cell_formula_units_Z 2
_cell_length_a 11.2415(7)
_cell_length_b 12.0721(7)
_cell_length_c 12.4456(7)
_cell_measurement_temperature 100(2)
_cell_volume 1476.55(15)
_computing_structure_refinement 'SHELXL-2014/7 (Sheldrick, 2014)'
_diffrn_ambient_temperature 100(2)
_diffrn_measured_fraction_theta_full 0.999
_diffrn_measured_fraction_theta_max 0.998
_diffrn_radiation_type MoK\a
_diffrn_radiation_wavelength 0.71073
_diffrn_reflns_av_unetI/netI 0.0459
_diffrn_reflns_Laue_measured_fraction_full 0.999
_diffrn_reflns_Laue_measured_fraction_max 0.998
_diffrn_reflns_limit_h_max 14
_diffrn_reflns_limit_h_min -13
_diffrn_reflns_limit_k_max 15
_diffrn_reflns_limit_k_min -14
_diffrn_reflns_limit_l_max 16
_diffrn_reflns_limit_l_min 0
_diffrn_reflns_number 7030
_diffrn_reflns_point_group_measured_fraction_full 0.999
_diffrn_reflns_point_group_measured_fraction_max 0.998
_diffrn_reflns_theta_full 25.242
_diffrn_reflns_theta_max 27.886
_diffrn_reflns_theta_min 1.789
_exptl_absorpt_coefficient_mu 1.312
_exptl_crystal_density_diffrn 1.713
_exptl_crystal_F_000 756
_refine_diff_density_max 1.019
_refine_diff_density_min -0.480
_refine_diff_density_rms 0.103
_refine_ls_extinction_method none
_refine_ls_goodness_of_fit_ref 1.043
_refine_ls_hydrogen_treatment constr
_refine_ls_matrix_type full
_refine_ls_number_parameters 383
_refine_ls_number_reflns 7030
_refine_ls_number_restraints 0
_refine_ls_restrained_S_all 1.043
_refine_ls_R_factor_all 0.0433
_refine_ls_R_factor_gt 0.0299
_refine_ls_shift/su_max 0.002
_refine_ls_shift/su_mean 0.000
_refine_ls_structure_factor_coef Fsqd
_refine_ls_weighting_details 'w=1/[\s^2^(Fo^2^)+(0.0372P)^2^] where P=(Fo^2^+2Fc^2^)/3'
_refine_ls_weighting_scheme calc
_refine_ls_wR_factor_gt 0.0652
_refine_ls_wR_factor_ref 0.0683
_reflns_Friedel_coverage 0.000
_reflns_number_gt 5904
_reflns_number_total 7030
_reflns_threshold_expression 'I > 2\s(I)'
_cod_data_source_file ol6b00672_si_002.cif
_cod_data_source_block solvefin
_cod_depositor_comments 'Adding full bibliography for 1542950--1542951.cif.'
_cod_database_code 1542950
_shelx_shelxl_version_number 2014/7
_shelx_space_group_comment
;
The symmetry employed for this shelxl refinement is uniquely defined
by the following loop, which should always be used as a source of
symmetry information in preference to the above space-group names.
They are only intended as comments.
;

loop_
_space_group_symop_operation_xyz
'x, y, z'
'-x, -y, -z'

loop_
_atom_site_label
_atom_site_type_symbol
_atom_site_fract_x
_atom_site_fract_y
_atom_site_fract_z
_atom_site_U_iso_or_equiv
_atom_site_adp_type
_atom_site_occupancy
_atom_site_site_symmetry_order
_atom_site_calc_flag
_atom_site_refinement_flags_posn
_atom_site_refinement_flags_adp
I1 I 0.47593(2) 0.60529(2) 0.72543(2) 0.01265(5) Uani 1 1 d . .
N1 N 0.6094(3) 0.6275(3) 0.5456(3) 0.0128(7) Uani 1 1 d . .
N2 N 0.3327(3) 0.6268(3) 0.8956(3) 0.0132(7) Uani 1 1 d . .
N3 N -0.0791(5) 0.8608(4) 1.1554(5) 0.0680(14) Uani 1 1 d . .
S1 S 0.77172(10) 0.32436(10) 0.59240(8) 0.0158(2) Uani 1 1 d . .
S2 S 0.31220(10) 0.32458(10) 0.98632(9) 0.0150(2) Uani 1 1 d . .
O1 O 0.7525(2) 0.6364(3) 0.6276(2) 0.0210(7) Uani 1 1 d . .
O2 O 0.1857(2) 0.6367(3) 0.8095(2) 0.0186(7) Uani 1 1 d . .
O3 O 0.8728(2) 0.3620(3) 0.6098(2) 0.0230(7) Uani 1 1 d . .
O4 O 0.7793(3) 0.3324(4) 0.4725(3) 0.0294(10) Uani 1 1 d . .
O5 O 0.6440(2) 0.3659(2) 0.66199(19) 0.0211(6) Uani 1 1 d . .
O6 O 0.4153(2) 0.3751(2) 0.89522(19) 0.0182(5) Uani 1 1 d . .
O7 O 0.1931(2) 0.3519(3) 0.9548(2) 0.0250(7) Uani 1 1 d . .
O8 O 0.3000(3) 0.3347(3) 1.1028(2) 0.0229(9) Uani 1 1 d . .
F1 F 0.9220(3) 0.1117(3) 0.6025(3) 0.0548(8) Uani 1 1 d . .
F2 F 0.7948(3) 0.1388(2) 0.7696(2) 0.0448(7) Uani 1 1 d . .
F3 F 0.7200(3) 0.1130(2) 0.6436(2) 0.0510(7) Uani 1 1 d . .
F4 F 0.4832(2) 0.1271(2) 1.0236(2) 0.0457(7) Uani 1 1 d . .
F5 F 0.3889(2) 0.1393(2) 0.89421(18) 0.0355(6) Uani 1 1 d . .
F6 F 0.2884(3) 0.1024(2) 1.0784(2) 0.0544(8) Uani 1 1 d . .
C1 C 0.5678(3) 0.6294(4) 0.4541(3) 0.0144(8) Uani 1 1 d . .
H1 H 0.4811 0.6241 0.4676 0.017 Uiso 1 1 calc R U
C2 C 0.6481(4) 0.6387(4) 0.3440(3) 0.0173(9) Uani 1 1 d . .
H2 H 0.6183 0.6401 0.2804 0.021 Uiso 1 1 calc R U
C3 C 0.7754(4) 0.6461(4) 0.3257(4) 0.0201(10) Uani 1 1 d . .
H3 H 0.8331 0.6517 0.2493 0.024 Uiso 1 1 calc R U
C4 C 0.8177(4) 0.6453(4) 0.4182(3) 0.0164(10) Uani 1 1 d . .
H4 H 0.9040 0.6510 0.4062 0.020 Uiso 1 1 calc R U
C5 C 0.7314(4) 0.6361(4) 0.5291(3) 0.0168(9) Uani 1 1 d . .
C6 C 0.8806(3) 0.6399(5) 0.6260(3) 0.0302(11) Uani 1 1 d . .
H6A H 0.9015 0.7165 0.5765 0.045 Uiso 1 1 calc R U
H6B H 0.9436 0.5746 0.5941 0.045 Uiso 1 1 calc R U
H6C H 0.8834 0.6311 0.7061 0.045 Uiso 1 1 calc R U
C7 C 0.3749(4) 0.6279(4) 0.9853(3) 0.0171(8) Uani 1 1 d . .
H7 H 0.4640 0.6231 0.9735 0.021 Uiso 1 1 calc R U
C8 C 0.2902(4) 0.6359(4) 1.0929(3) 0.0174(10) Uani 1 1 d . .
H8 H 0.3196 0.6367 1.1558 0.021 Uiso 1 1 calc R U
C9 C 0.1594(4) 0.6426(5) 1.1077(4) 0.0210(11) Uani 1 1 d . .
H9 H 0.0995 0.6462 1.1821 0.025 Uiso 1 1 calc R U
C10 C 0.1168(4) 0.6442(4) 1.0159(4) 0.0197(11) Uani 1 1 d . .
H10 H 0.0277 0.6511 1.0251 0.024 Uiso 1 1 calc R U
C11 C 0.2079(4) 0.6354(4) 0.9084(3) 0.0148(8) Uani 1 1 d . .
C12 C 0.0567(3) 0.6388(5) 0.8109(3) 0.0317(12) Uani 1 1 d . .
H12A H 0.0551 0.6404 0.7321 0.048 Uiso 1 1 calc R U
H12B H -0.0020 0.7101 0.8348 0.048 Uiso 1 1 calc R U
H12C H 0.0289 0.5673 0.8666 0.048 Uiso 1 1 calc R U
C13 C 0.4358(4) 0.7920(2) 0.6822(3) 0.0153(5) Uani 1 1 d . .
C14 C 0.3387(3) 0.8519(4) 0.6272(3) 0.0222(9) Uani 1 1 d . .
H14 H 0.2927 0.8103 0.6070 0.027 Uiso 1 1 calc R U
C15 C 0.3109(4) 0.9781(4) 0.6024(3) 0.0270(9) Uani 1 1 d . .
H15 H 0.2445 1.0231 0.5651 0.032 Uiso 1 1 calc R U
C16 C 0.3793(5) 1.0352(3) 0.6319(4) 0.0322(8) Uani 1 1 d . .
H16 H 0.3607 1.1200 0.6138 0.039 Uiso 1 1 calc R U
C17 C 0.4767(4) 0.9709(4) 0.6884(3) 0.0286(9) Uani 1 1 d . .
H17 H 0.5229 1.0121 0.7089 0.034 Uiso 1 1 calc R U
C18 C 0.5048(3) 0.8497(4) 0.7138(3) 0.0187(8) Uani 1 1 d . .
H18 H 0.5702 0.8053 0.7523 0.022 Uiso 1 1 calc R U
C19 C 0.8041(4) 0.1643(4) 0.6543(3) 0.0308(9) Uani 1 1 d . .
C20 C 0.3713(4) 0.1653(4) 0.9957(3) 0.0274(9) Uani 1 1 d . .
C21 C -0.1341(4) 0.9510(4) 1.1127(4) 0.0435(11) Uani 1 1 d . .
C22 C -0.2056(4) 1.0631(4) 1.0576(4) 0.0451(12) Uani 1 1 d . .
H22A H -0.1493 1.0981 0.9828 0.068 Uiso 1 1 calc R U
H22B H -0.2358 1.1180 1.1094 0.068 Uiso 1 1 calc R U
H22C H -0.2799 1.0491 1.0433 0.068 Uiso 1 1 calc R U

loop_
_atom_site_aniso_label
_atom_site_aniso_U_11
_atom_site_aniso_U_22
_atom_site_aniso_U_33
_atom_site_aniso_U_23
_atom_site_aniso_U_13
_atom_site_aniso_U_12
I1 0.01188(9) 0.01701(9) 0.01056(8) -0.00365(9) -0.00291(6) -0.00495(10)
N1 0.0124(17) 0.0155(19) 0.0133(15) -0.0053(14) -0.0040(14) -0.0042(14)
N2 0.0139(17) 0.0163(19) 0.0110(15) -0.0042(14) -0.0019(14) -0.0059(15)
N3 0.039(2) 0.052(3) 0.073(3) 0.006(3) 0.002(2) 0.007(3)
S1 0.0148(5) 0.0218(6) 0.0119(4) -0.0046(4) -0.0024(3) -0.0061(4)
S2 0.0153(5) 0.0187(6) 0.0124(4) -0.0044(4) -0.0039(4) -0.0047(4)
O1 0.0116(14) 0.0400(19) 0.0159(13) -0.0112(12) -0.0039(13) -0.0068(14)
O2 0.0097(14) 0.0366(19) 0.0129(13) -0.0071(12) -0.0042(12) -0.0073(13)
O3 0.0145(14) 0.0309(19) 0.0258(14) -0.0089(13) -0.0039(11) -0.0074(12)
O4 0.041(2) 0.036(2) 0.0127(14) -0.0071(14) -0.0081(15) -0.0079(17)
O5 0.0136(12) 0.0329(16) 0.0188(12) -0.0084(11) -0.0036(10) -0.0061(12)
O6 0.0160(12) 0.0221(14) 0.0180(11) -0.0036(11) -0.0034(10) -0.0086(11)
O7 0.0120(13) 0.040(2) 0.0251(14) -0.0107(13) -0.0056(11) -0.0045(13)
O8 0.0255(17) 0.028(2) 0.0141(14) -0.0099(13) -0.0017(13) -0.0032(14)
F1 0.0534(17) 0.0332(16) 0.0665(18) -0.0193(15) -0.0165(15) 0.0157(13)
F2 0.0725(18) 0.0320(15) 0.0308(13) 0.0071(11) -0.0258(12) -0.0140(13)
F3 0.0763(19) 0.0355(16) 0.0596(17) -0.0033(13) -0.0321(15) -0.0309(15)
F4 0.0585(17) 0.0276(15) 0.0580(16) -0.0164(12) -0.0401(14) 0.0157(12)
F5 0.0571(16) 0.0274(14) 0.0309(12) -0.0156(10) -0.0165(11) -0.0070(12)
F6 0.088(2) 0.0350(15) 0.0347(13) 0.0040(12) -0.0025(14) -0.0351(15)
C1 0.0133(19) 0.020(2) 0.0153(18) -0.0047(16) -0.0081(15) -0.0058(16)
C2 0.020(2) 0.019(2) 0.0150(19) -0.0025(17) -0.007(2) -0.0058(19)
C3 0.022(2) 0.020(3) 0.0159(19) -0.0049(18) -0.0041(17) -0.0025(19)
C4 0.017(2) 0.018(2) 0.0159(19) -0.0057(18) -0.0042(19) -0.0046(19)
C5 0.015(2) 0.018(2) 0.0210(19) -0.0067(17) -0.0081(18) -0.0020(18)
C6 0.013(2) 0.064(3) 0.0220(19) -0.017(2) -0.0067(17) -0.010(2)
C7 0.016(2) 0.018(2) 0.0192(19) -0.0043(17) -0.0083(16) -0.0028(17)
C8 0.020(2) 0.024(2) 0.0110(18) -0.0073(17) -0.0055(19) -0.0037(19)
C9 0.020(2) 0.030(3) 0.0120(18) -0.0057(17) -0.0021(16) -0.004(2)
C10 0.010(2) 0.030(3) 0.019(2) -0.0078(18) 0.0010(19) -0.007(2)
C11 0.014(2) 0.020(2) 0.0119(16) -0.0062(16) -0.0025(16) -0.0054(18)
C12 0.011(2) 0.066(4) 0.025(2) -0.011(2) -0.0071(17) -0.013(2)
C13 0.0148(14) 0.0163(14) 0.0115(13) -0.0046(16) -0.0006(10) -0.0008(18)
C14 0.019(2) 0.028(2) 0.0175(17) -0.0046(17) -0.0032(15) -0.0051(18)
C15 0.027(2) 0.023(2) 0.0247(18) -0.0031(16) -0.0086(16) 0.0028(17)
C16 0.041(2) 0.0183(17) 0.0272(19) -0.0064(19) 0.0032(16) -0.004(2)
C17 0.038(2) 0.031(2) 0.0188(17) -0.0091(16) 0.0007(15) -0.0165(19)
C18 0.023(2) 0.019(2) 0.0170(16) -0.0052(15) -0.0043(14) -0.0096(17)
C19 0.040(2) 0.027(2) 0.029(2) -0.0050(18) -0.0134(18) -0.011(2)
C20 0.041(2) 0.022(2) 0.0207(18) -0.0050(16) -0.0090(16) -0.0083(18)
C21 0.032(2) 0.033(2) 0.047(3) -0.005(2) 0.0019(18) 0.000(2)
C22 0.040(3) 0.044(3) 0.047(3) -0.011(2) -0.002(2) -0.013(2)

loop_
_atom_type_symbol
_atom_type_description
_atom_type_scat_dispersion_real
_atom_type_scat_dispersion_imag
_atom_type_scat_source
C C 0.0033 0.0016 'International Tables Vol C Tables 4.2.6.8 and 6.1.1.4'
H H 0.0000 0.0000 'International Tables Vol C Tables 4.2.6.8 and 6.1.1.4'
N N 0.0061 0.0033 'International Tables Vol C Tables 4.2.6.8 and 6.1.1.4'
O O 0.0106 0.0060 'International Tables Vol C Tables 4.2.6.8 and 6.1.1.4'
F F 0.0171 0.0103 'International Tables Vol C Tables 4.2.6.8 and 6.1.1.4'
S S 0.1246 0.1234 'International Tables Vol C Tables 4.2.6.8 and 6.1.1.4'
I I -0.4742 1.8119 'International Tables Vol C Tables 4.2.6.8 and 6.1.1.4'

loop_
_geom_angle_atom_site_label_1
_geom_angle_atom_site_label_2
_geom_angle_atom_site_label_3
_geom_angle
C13 I1 N1 83.52(13)
C13 I1 N2 83.85(13)
N1 I1 N2 167.37(8)
C5 N1 C1 120.8(3)
C5 N1 I1 119.6(3)
C1 N1 I1 119.6(2)
C11 N2 C7 121.3(3)
C11 N2 I1 119.6(3)
C7 N2 I1 119.1(2)
O4 S1 O3 115.93(17)
O4 S1 O5 114.49(17)
O3 S1 O5 114.37(15)
O4 S1 C19 102.7(2)
O3 S1 C19 103.16(19)
O5 S1 C19 103.83(18)
O7 S2 O6 114.67(16)
O7 S2 O8 115.70(15)
O6 S2 O8 114.17(17)
O7 S2 C20 104.09(19)
O6 S2 C20 102.48(17)
O8 S2 C20 103.4(2)
C5 O1 C6 118.9(3)
C11 O2 C12 118.7(3)
C2 C1 N1 121.1(3)
C2 C1 H1 119.5
N1 C1 H1 119.5
C1 C2 C3 118.8(4)
C1 C2 H2 120.6
C3 C2 H2 120.6
C4 C3 C2 120.4(4)
C4 C3 H3 119.8
C2 C3 H3 119.8
C3 C4 C5 118.5(4)
C3 C4 H4 120.7
C5 C4 H4 120.7
O1 C5 N1 112.0(3)
O1 C5 C4 127.6(4)
N1 C5 C4 120.4(4)
O1 C6 H6A 109.5
O1 C6 H6B 109.5
H6A C6 H6B 109.5
O1 C6 H6C 109.5
H6A C6 H6C 109.5
H6B C6 H6C 109.5
N2 C7 C8 120.7(3)
N2 C7 H7 119.6
C8 C7 H7 119.6
C7 C8 C9 118.3(4)
C7 C8 H8 120.8
C9 C8 H8 120.8
C10 C9 C8 120.7(4)
C10 C9 H9 119.6
C8 C9 H9 119.6
C9 C10 C11 118.3(4)
C9 C10 H10 120.9
C11 C10 H10 120.9
O2 C11 N2 112.1(3)
O2 C11 C10 127.3(4)
N2 C11 C10 120.7(3)
O2 C12 H12A 109.5
O2 C12 H12B 109.5
H12A C12 H12B 109.5
O2 C12 H12C 109.5
H12A C12 H12C 109.5
H12B C12 H12C 109.5
C14 C13 C18 123.1(3)
C14 C13 I1 118.2(3)
C18 C13 I1 118.6(3)
C13 C14 C15 117.0(3)
C13 C14 H14 121.5
C15 C14 H14 121.5
C16 C15 C14 120.1(3)
C16 C15 H15 120.0
C14 C15 H15 120.0
C15 C16 C17 121.1(3)
C15 C16 H16 119.4
C17 C16 H16 119.4
C18 C17 C16 119.9(4)
C18 C17 H17 120.0
C16 C17 H17 120.0
C17 C18 C13 118.7(3)
C17 C18 H18 120.6
C13 C18 H18 120.6
F1 C19 F3 107.8(4)
F1 C19 F2 107.4(3)
F3 C19 F2 106.7(3)
F1 C19 S1 111.7(3)
F3 C19 S1 111.6(3)
F2 C19 S1 111.4(3)
F4 C20 F5 108.0(3)
F4 C20 F6 107.2(3)
F5 C20 F6 107.7(3)
F4 C20 S2 110.8(3)
F5 C20 S2 111.6(3)
F6 C20 S2 111.2(3)
N3 C21 C22 178.3(6)
C21 C22 H22A 109.5
C21 C22 H22B 109.5
H22A C22 H22B 109.5
C21 C22 H22C 109.5
H22A C22 H22C 109.5
H22B C22 H22C 109.5

loop_
_geom_bond_atom_site_label_1
_geom_bond_atom_site_label_2
_geom_bond_distance
I1 C13 2.091(3)
I1 N1 2.223(3)
I1 N2 2.227(3)
N1 C5 1.348(5)
N1 C1 1.361(4)
N2 C11 1.334(5)
N2 C7 1.356(4)
N3 C21 1.145(5)
S1 O4 1.440(3)
S1 O3 1.440(3)
S1 O5 1.443(2)
S1 C19 1.816(4)
S2 O7 1.438(2)
S2 O6 1.449(2)
S2 O8 1.450(3)
S2 C20 1.820(4)
O1 C5 1.325(4)
O1 C6 1.446(4)
O2 C11 1.330(4)
O2 C12 1.438(4)
F1 C19 1.328(5)
F2 C19 1.343(4)
F3 C19 1.333(4)
F4 C20 1.329(4)
F5 C20 1.333(4)
F6 C20 1.337(4)
C1 C2 1.356(5)
C1 H1 0.9500
C2 C3 1.397(5)
C2 H2 0.9500
C3 C4 1.382(5)
C3 H3 0.9500
C4 C5 1.388(5)
C4 H4 0.9500
C6 H6A 0.9800
C6 H6B 0.9800
C6 H6C 0.9800
C7 C8 1.372(5)
C7 H7 0.9500
C8 C9 1.400(5)
C8 H8 0.9500
C9 C10 1.372(5)
C9 H9 0.9500
C10 C11 1.398(5)
C10 H10 0.9500
C12 H12A 0.9800
C12 H12B 0.9800
C12 H12C 0.9800
C13 C14 1.380(5)
C13 C18 1.392(5)
C14 C15 1.415(6)
C14 H14 0.9500
C15 C16 1.365(6)
C15 H15 0.9500
C16 C17 1.403(6)
C16 H16 0.9500
C17 C18 1.358(6)
C17 H17 0.9500
C18 H18 0.9500
C21 C22 1.446(6)
C22 H22A 0.9800
C22 H22B 0.9800
C22 H22C 0.9800

loop_
_geom_torsion_atom_site_label_1
_geom_torsion_atom_site_label_2
_geom_torsion_atom_site_label_3
_geom_torsion_atom_site_label_4
_geom_torsion
C5 N1 C1 C2 0.7(6)
I1 N1 C1 C2 -177.7(3)
N1 C1 C2 C3 0.1(6)
C1 C2 C3 C4 -0.7(7)
C2 C3 C4 C5 0.5(7)
C6 O1 C5 N1 177.4(4)
C6 O1 C5 C4 -3.8(7)
C1 N1 C5 O1 178.0(4)
I1 N1 C5 O1 -3.6(5)
C1 N1 C5 C4 -1.0(6)
I1 N1 C5 C4 177.5(3)
C3 C4 C5 O1 -178.4(4)
C3 C4 C5 N1 0.3(7)
C11 N2 C7 C8 1.1(6)
I1 N2 C7 C8 -177.2(3)
N2 C7 C8 C9 0.1(6)
C7 C8 C9 C10 -1.6(7)
C8 C9 C10 C11 1.8(7)
C12 O2 C11 N2 176.5(4)
C12 O2 C11 C10 -4.8(7)
C7 N2 C11 O2 177.9(4)
I1 N2 C11 O2 -3.8(5)
C7 N2 C11 C10 -0.9(6)
I1 N2 C11 C10 177.4(4)
C9 C10 C11 O2 -179.2(4)
C9 C10 C11 N2 -0.6(7)
C18 C13 C14 C15 0.4(6)
I1 C13 C14 C15 178.0(3)
C13 C14 C15 C16 0.4(5)
C14 C15 C16 C17 -0.9(6)
C15 C16 C17 C18 0.5(6)
C16 C17 C18 C13 0.3(5)
C14 C13 C18 C17 -0.8(6)
I1 C13 C18 C17 -178.4(3)
O4 S1 C19 F1 62.9(3)
O3 S1 C19 F1 -57.9(3)
O5 S1 C19 F1 -177.5(3)
O4 S1 C19 F3 -57.8(3)
O3 S1 C19 F3 -178.7(3)
O5 S1 C19 F3 61.7(3)
O4 S1 C19 F2 -176.9(3)
O3 S1 C19 F2 62.2(3)
O5 S1 C19 F2 -57.4(3)
O7 S2 C20 F4 179.4(3)
O6 S2 C20 F4 59.7(3)
O8 S2 C20 F4 -59.3(3)
O7 S2 C20 F5 59.0(3)
O6 S2 C20 F5 -60.8(3)
O8 S2 C20 F5 -179.7(3)
O7 S2 C20 F6 -61.4(3)
O6 S2 C20 F6 178.9(3)
O8 S2 C20 F6 59.9(3)
